data_9015872
loop_
_publ_author_name
'Maignan, A.'
'Martin, C.'
'Michel, C.'
'Hervieu, M.'
'Raveau, B.'

_publ_section_title
;
 A new "1201" mercury-based cuprate with Hg Ce mixed layers: the oxide
 Hg0.4 Ce0.5 Cu0.1 Sr2-x Lax Cu O4+d
 _cod_database_code 1001652
;
_journal_name_full 'Journal of Solid State Chemistry'
_journal_page_first 347
_journal_page_last 354
_journal_paper_doi 10.1006/jssc.1995.1225
_journal_volume 116
_journal_year 1995
_chemical_formula_sum 'Ce Cu2.2 Hg0.8 La1.2 O10 Sr2.8'
_space_group_IT_number 65
_symmetry_space_group_name_Hall '-A 2 2'
_symmetry_space_group_name_H-M 'A m m m'
_cell_angle_alpha 90
_cell_angle_beta 90
_cell_angle_gamma 90
_cell_length_a 3.7352
_cell_length_b 7.5749
_cell_length_c 17.9657
_cell_formula_units_Z 2
_cell_volume 508.317
_database_code_amcsd 0013864
_exptl_crystal_density_diffrn 6.615
_cod_duplicate_entry 1001652
_cod_original_formula_sum 'Hg.8 Cu2.2 Ce (La1.2 Sr2.8) O10'
_cod_database_code 9015872
_amcsd_formula_title 'Ce0.5 Cu1.1 Hg0.4 La0.6 O5 Sr1.4'

loop_
_space_group_symop_operation_xyz
x,y,z
x,1/2+y,1/2+z
x,y,-z
x,1/2+y,1/2-z
-x,-y,z
-x,1/2-y,1/2+z
x,-y,z
x,1/2-y,1/2+z
-x,y,-z
-x,1/2+y,1/2-z
-x,y,z
-x,1/2+y,1/2+z
x,-y,-z
x,1/2-y,1/2-z
-x,-y,-z
-x,1/2-y,1/2-z

loop_
_atom_site_label
_atom_site_fract_x
_atom_site_fract_y
_atom_site_fract_z
_atom_site_occupancy
Hg1 0.00000 0.00000 0.00000 0.80000
Cu1 0.00000 0.00000 0.00000 0.20000
Ce1 0.00000 0.50000 0.00000 1.00000
La1 0.50000 0.25000 0.14770 0.30000
Sr1 0.50000 0.25000 0.14770 0.70000
Cu2 0.00000 0.00000 0.25000 1.00000
O1 0.00000 0.00000 0.11240 1.00000
O2 0.00000 0.00000 0.61240 1.00000
O3 0.50000 0.00000 0.25000 1.00000
O4 0.00000 0.25000 0.25000 1.00000
O5 0.50000 0.34000 0.00000 1.00000

loop_
_cod_related_entry_id
_cod_related_entry_database
_cod_related_entry_code
1 AMCSD 0013864
